data_4345998
loop_
_publ_author_name
'Andrew J. Gaunt'
'Brian L. Scott'
'Mary P. Neu'

_publ_section_title
;
 U(IV) Chalcogenolates Synthesized via Oxidation of Uranium Metal by
 Dichalcogenides
;
_journal_name_full 'Inorganic Chemistry'
_journal_page_first 7401
_journal_page_last 7407
_journal_paper_doi 10.1021/ic060560k
_journal_volume 45
_journal_year 2006
_chemical_formula_sum 'C24 H24 N4 O S4 U'
_chemical_formula_weight 750.74
_space_group_IT_number 19
_space_group_name_Hall 'P 2ac 2ab'
_space_group_name_H-M_alt 'P 21 21 21'
_symmetry_cell_setting orthorhombic
_symmetry_space_group_name_H-M 'P 21 21 21'
_atom_sites_solution_hydrogens geom
_atom_sites_solution_primary direct
_atom_sites_solution_secondary difmap
_cell_angle_alpha 90.00
_cell_angle_beta 90.00
_cell_angle_gamma 90.00
_cell_formula_units_Z 4
_cell_length_a 9.4765(7)
_cell_length_b 15.3112(12)
_cell_length_c 18.3780(14)
_cell_measurement_temperature 141(2)
_cell_volume 2666.6(4)
_computing_cell_refinement 'SAINT+, v. 7.06 (Bruker AXS, 2001)'
_computing_data_collection 'APEX II, v. 1.08 (Bruker AXS, 2003)'
_computing_data_reduction 'SAINT+, v. 7.06 (Bruker AXS, 2001)'
_computing_molecular_graphics 'SHELXTL, v. 6.10, (Bruker AXS, 2000)'
_computing_publication_material 'SHELXTL, v. 6.10, (Bruker AXS, 2000)'
_computing_structure_refinement 'SHELXL-97 (Sheldrick, 1997)'
_computing_structure_solution 'SHELXS-97 (Sheldrick, 1990)'
_diffrn_ambient_temperature 141(2)
_diffrn_measured_fraction_theta_full 0.999
_diffrn_measured_fraction_theta_max 0.999
_diffrn_measurement_device_type 'Bruker D8 with APEXII CCD'
_diffrn_measurement_method '\w scans'
_diffrn_radiation_monochromator graphite
_diffrn_radiation_source 'fine-focus sealed tube'
_diffrn_radiation_type MoK\a
_diffrn_radiation_wavelength 0.71073
_diffrn_reflns_av_R_equivalents 0.0249
_diffrn_reflns_av_sigmaI/netI 0.0379
_diffrn_reflns_limit_h_max 11
_diffrn_reflns_limit_h_min -10
_diffrn_reflns_limit_k_max 17
_diffrn_reflns_limit_k_min -18
_diffrn_reflns_limit_l_max 22
_diffrn_reflns_limit_l_min -22
_diffrn_reflns_number 17669
_diffrn_reflns_theta_full 25.19
_diffrn_reflns_theta_max 25.19
_diffrn_reflns_theta_min 1.73
_diffrn_standards_decay_% '< 2'
_diffrn_standards_interval_count 0
_diffrn_standards_interval_time 0
_diffrn_standards_number 0
_exptl_absorpt_coefficient_mu 6.425
_exptl_absorpt_correction_T_max 0.6275
_exptl_absorpt_correction_T_min 0.2057
_exptl_absorpt_correction_type multi-scan
_exptl_absorpt_process_details 'SADABS v 2.03 (Sheldrick, 2001)'
_exptl_crystal_colour yellow
_exptl_crystal_density_diffrn 1.870
_exptl_crystal_density_method 'not measured'
_exptl_crystal_description 'multifaceted block'
_exptl_crystal_F_000 1440
_exptl_crystal_size_max 0.36
_exptl_crystal_size_mid 0.24
_exptl_crystal_size_min 0.08
_refine_diff_density_max 0.884
_refine_diff_density_min -0.480
_refine_diff_density_rms 0.065
_refine_ls_abs_structure_details 'Flack H D (1983), Acta Cryst. A39, 876-881'
_refine_ls_abs_structure_Flack 0.010(3)
_refine_ls_extinction_method none
_refine_ls_goodness_of_fit_ref 0.845
_refine_ls_hydrogen_treatment noref
_refine_ls_matrix_type full
_refine_ls_number_parameters 307
_refine_ls_number_reflns 4734
_refine_ls_number_restraints 0
_refine_ls_restrained_S_all 0.845
_refine_ls_R_factor_all 0.0141
_refine_ls_R_factor_gt 0.0136
_refine_ls_shift/su_max 0.002
_refine_ls_shift/su_mean 0.000
_refine_ls_structure_factor_coef Fsqd
_refine_ls_weighting_details 'calc w=1/[\s^2^(Fo^2^)+(0.0000P)^2^+0.0000P] where P=(Fo^2^+2Fc^2^)/3'
_refine_ls_weighting_scheme calc
_refine_ls_wR_factor_gt 0.0348
_refine_ls_wR_factor_ref 0.0349
_reflns_number_gt 4631
_reflns_number_total 4734
_reflns_threshold_expression >2sigma(I)
_cod_data_source_file ic060560ksi20060614_012839.cif
_cod_data_source_block apx019
_cod_database_code 4345998

loop_
_symmetry_equiv_pos_as_xyz
'x, y, z'
'-x+1/2, -y, z+1/2'
'-x, y+1/2, -z+1/2'
'x+1/2, -y+1/2, -z'

loop_
_atom_site_label
_atom_site_type_symbol
_atom_site_fract_x
_atom_site_fract_y
_atom_site_fract_z
_atom_site_U_iso_or_equiv
_atom_site_adp_type
_atom_site_occupancy
_atom_site_symmetry_multiplicity
_atom_site_calc_flag
_atom_site_refinement_flags
_atom_site_disorder_assembly
_atom_site_disorder_group
U1 U 0.237359(11) 0.458373(6) -0.331069(5) 0.01311(4) Uani 1 1 d . . .
S1 S -0.04474(8) 0.39961(5) -0.32606(4) 0.02061(16) Uani 1 1 d . . .
S2 S 0.09462(9) 0.58440(5) -0.41655(4) 0.01909(17) Uani 1 1 d . . .
S3 S 0.43102(8) 0.48080(5) -0.21477(4) 0.01807(17) Uani 1 1 d . . .
S4 S 0.36091(9) 0.29357(5) -0.35857(4) 0.02110(18) Uani 1 1 d . . .
O1 O 0.4421(2) 0.49445(14) -0.41573(11) 0.0247(6) Uani 1 1 d . . .
N1 N 0.0621(3) 0.52552(16) -0.24583(13) 0.0162(6) Uani 1 1 d . . .
N2 N 0.2953(2) 0.62246(15) -0.32420(13) 0.0169(5) Uani 1 1 d . . .
N3 N 0.2278(3) 0.36525(15) -0.21613(12) 0.0180(5) Uani 1 1 d . . .
N4 N 0.2027(3) 0.37945(16) -0.45077(13) 0.0180(6) Uani 1 1 d . . .
C1 C -0.0600(3) 0.4844(2) -0.26263(15) 0.0174(7) Uani 1 1 d . . .
C2 C -0.1873(3) 0.5117(2) -0.23134(16) 0.0212(7) Uani 1 1 d . . .
H2 H -0.2713 0.4834 -0.2427 0.025 Uiso 1 1 calc R . .
C3 C -0.1867(3) 0.5806(2) -0.18374(16) 0.0246(7) Uani 1 1 d . . .
H3 H -0.2709 0.5996 -0.1631 0.030 Uiso 1 1 calc R . .
C4 C -0.0606(3) 0.6224(2) -0.16600(18) 0.0253(7) Uani 1 1 d . . .
H4 H -0.0592 0.6690 -0.1335 0.030 Uiso 1 1 calc R . .
C5 C 0.0623(4) 0.5925(2) -0.19809(16) 0.0217(7) Uani 1 1 d . . .
H5 H 0.1474 0.6193 -0.1864 0.026 Uiso 1 1 calc R . .
C6 C 0.3820(3) 0.6752(2) -0.28588(16) 0.0205(7) Uani 1 1 d . . .
H6 H 0.4479 0.6499 -0.2548 0.025 Uiso 1 1 calc R . .
C7 C 0.3768(4) 0.7649(2) -0.29104(17) 0.0250(8) Uani 1 1 d . . .
H7 H 0.4358 0.7997 -0.2628 0.030 Uiso 1 1 calc R . .
C8 C 0.2822(4) 0.8021(2) -0.33885(16) 0.0275(7) Uani 1 1 d . . .
H8 H 0.2781 0.8624 -0.3439 0.033 Uiso 1 1 calc R . .
C9 C 0.1933(4) 0.7493(2) -0.37931(16) 0.0229(7) Uani 1 1 d . . .
H9 H 0.1293 0.7737 -0.4119 0.027 Uiso 1 1 calc R . .
C10 C 0.2014(3) 0.65909(19) -0.37042(15) 0.0162(6) Uani 1 1 d . . .
C11 C 0.1542(4) 0.2961(2) -0.19318(17) 0.0253(8) Uani 1 1 d . . .
H11 H 0.0825 0.2744 -0.2226 0.030 Uiso 1 1 calc R . .
C12 C 0.1803(4) 0.2558(2) -0.12784(18) 0.0290(8) Uani 1 1 d . . .
H12 H 0.1284 0.2072 -0.1134 0.035 Uiso 1 1 calc R . .
C13 C 0.2865(4) 0.2895(2) -0.08389(17) 0.0295(8) Uani 1 1 d . . .
H13 H 0.3050 0.2645 -0.0388 0.035 Uiso 1 1 calc R . .
C14 C 0.3640(4) 0.3599(2) -0.10739(16) 0.0250(8) Uani 1 1 d . . .
H14 H 0.4352 0.3831 -0.0784 0.030 Uiso 1 1 calc R . .
C15 C 0.3343(3) 0.39594(19) -0.17512(16) 0.0174(6) Uani 1 1 d . . .
C16 C 0.1352(3) 0.3951(2) -0.51473(16) 0.0214(7) Uani 1 1 d . . .
H16 H 0.0792 0.4447 -0.5191 0.026 Uiso 1 1 calc R . .
C17 C 0.1475(3) 0.3398(2) -0.57286(17) 0.0224(7) Uani 1 1 d . . .
H17 H 0.1001 0.3517 -0.6161 0.027 Uiso 1 1 calc R . .
C18 C 0.2305(4) 0.2664(2) -0.56685(16) 0.0265(7) Uani 1 1 d . . .
H18 H 0.2394 0.2283 -0.6060 0.032 Uiso 1 1 calc R . .
C19 C 0.3006(3) 0.2493(2) -0.50256(17) 0.0245(7) Uani 1 1 d . . .
H19 H 0.3580 0.2003 -0.4981 0.029 Uiso 1 1 calc R . .
C20 C 0.2836(3) 0.30715(18) -0.44431(15) 0.0172(6) Uani 1 1 d . . .
C21 C 0.5867(4) 0.4892(3) -0.39425(19) 0.0331(9) Uani 1 1 d . . .
H21A H 0.6060 0.4328 -0.3724 0.040 Uiso 1 1 calc R . .
H21B H 0.6079 0.5343 -0.3588 0.040 Uiso 1 1 calc R . .
C22 C 0.6746(5) 0.5014(4) -0.4608(3) 0.0615(14) Uani 1 1 d . . .
H22A H 0.7004 0.4457 -0.4821 0.074 Uiso 1 1 calc R . .
H22B H 0.7597 0.5342 -0.4500 0.074 Uiso 1 1 calc R . .
C23 C 0.5754(5) 0.5536(2) -0.5119(2) 0.0521(12) Uani 1 1 d . . .
H23A H 0.5837 0.6160 -0.5036 0.062 Uiso 1 1 calc R . .
H23B H 0.5955 0.5412 -0.5627 0.062 Uiso 1 1 calc R . .
C24 C 0.4341(4) 0.5211(3) -0.49090(19) 0.0419(10) Uani 1 1 d . . .
H24A H 0.3642 0.5669 -0.4967 0.050 Uiso 1 1 calc R . .
H24B H 0.4074 0.4720 -0.5213 0.050 Uiso 1 1 calc R . .

loop_
_atom_site_aniso_label
_atom_site_aniso_U_11
_atom_site_aniso_U_22
_atom_site_aniso_U_33
_atom_site_aniso_U_23
_atom_site_aniso_U_13
_atom_site_aniso_U_12
U1 0.01363(5) 0.01190(6) 0.01380(6) -0.00027(4) 0.00004(5) 0.00003(5)
S1 0.0168(4) 0.0205(4) 0.0245(4) -0.0044(3) -0.0011(3) -0.0035(3)
S2 0.0233(4) 0.0151(4) 0.0189(4) -0.0014(3) -0.0038(3) 0.0026(3)
S3 0.0175(4) 0.0168(4) 0.0199(4) 0.0004(3) -0.0029(3) -0.0020(3)
S4 0.0289(5) 0.0158(4) 0.0186(4) 0.0000(3) -0.0004(3) 0.0059(4)
O1 0.0206(13) 0.0304(14) 0.0231(13) 0.0035(11) 0.0031(9) 0.0015(10)
N1 0.0177(13) 0.0140(14) 0.0168(13) 0.0002(11) 0.0019(10) -0.0004(11)
N2 0.0173(13) 0.0156(12) 0.0177(13) 0.0001(11) 0.0007(11) -0.0017(11)
N3 0.0190(14) 0.0171(13) 0.0179(12) 0.0014(10) 0.0017(11) -0.0002(12)
N4 0.0198(14) 0.0162(13) 0.0181(13) -0.0004(10) -0.0017(10) 0.0005(12)
C1 0.0196(16) 0.0180(17) 0.0145(16) 0.0028(12) -0.0022(12) 0.0013(13)
C2 0.0163(16) 0.0240(17) 0.0234(17) 0.0051(13) -0.0006(12) 0.0003(13)
C3 0.0233(17) 0.0290(18) 0.0216(18) 0.0068(14) 0.0059(13) 0.0072(15)
C4 0.0319(18) 0.0210(17) 0.0229(16) -0.0022(15) 0.0068(16) 0.0052(14)
C5 0.0256(18) 0.0216(18) 0.0179(16) -0.0004(13) 0.0038(13) -0.0007(14)
C6 0.0226(18) 0.0231(18) 0.0157(16) 0.0018(13) -0.0004(13) -0.0082(15)
C7 0.033(2) 0.0205(18) 0.0210(18) -0.0018(14) 0.0012(14) -0.0100(16)
C8 0.041(2) 0.0150(15) 0.0269(17) 0.0018(13) 0.0046(17) -0.0057(15)
C9 0.034(2) 0.0169(16) 0.0173(16) 0.0008(13) 0.0039(13) 0.0040(15)
C10 0.0197(16) 0.0172(15) 0.0115(15) -0.0002(12) 0.0037(12) -0.0002(13)
C11 0.0271(19) 0.0242(19) 0.0246(18) 0.0020(14) -0.0009(13) -0.0026(15)
C12 0.034(2) 0.0244(19) 0.029(2) 0.0099(15) 0.0071(16) -0.0057(16)
C13 0.035(2) 0.0319(19) 0.0216(17) 0.0119(15) 0.0036(15) 0.0034(17)
C14 0.0264(19) 0.033(2) 0.0158(16) 0.0023(14) -0.0023(13) 0.0028(16)
C15 0.0190(15) 0.0149(15) 0.0185(16) -0.0013(13) 0.0038(14) 0.0035(12)
C16 0.0219(17) 0.0212(17) 0.0211(17) -0.0025(13) -0.0055(13) -0.0015(14)
C17 0.0238(18) 0.0249(18) 0.0186(17) -0.0011(14) -0.0022(13) -0.0029(15)
C18 0.030(2) 0.0262(17) 0.0233(16) -0.0094(13) -0.0005(15) -0.0015(17)
C19 0.0297(18) 0.0194(16) 0.0245(17) -0.0043(13) 0.0047(14) 0.0024(14)
C20 0.0165(16) 0.0154(15) 0.0196(15) 0.0012(12) 0.0025(12) -0.0034(13)
C21 0.0244(19) 0.048(2) 0.0267(19) 0.0071(17) -0.0007(15) -0.0057(17)
C22 0.027(2) 0.089(4) 0.068(3) 0.013(3) 0.022(2) 0.005(2)
C23 0.088(3) 0.022(2) 0.046(2) 0.0072(18) 0.030(2) -0.011(2)
C24 0.034(2) 0.065(3) 0.028(2) 0.022(2) 0.0046(16) 0.0069(19)

loop_
_atom_type_symbol
_atom_type_description
_atom_type_scat_dispersion_real
_atom_type_scat_dispersion_imag
_atom_type_scat_source
C C 0.0033 0.0016 'International Tables Vol C Tables 4.2.6.8 and 6.1.1.4'
H H 0.0000 0.0000 'International Tables Vol C Tables 4.2.6.8 and 6.1.1.4'
S S 0.1246 0.1234 'International Tables Vol C Tables 4.2.6.8 and 6.1.1.4'
U U -9.6767 9.6646 'International Tables Vol C Tables 4.2.6.8 and 6.1.1.4'
O O 0.0106 0.0060 'International Tables Vol C Tables 4.2.6.8 and 6.1.1.4'
N N 0.0061 0.0033 'International Tables Vol C Tables 4.2.6.8 and 6.1.1.4'

loop_
_geom_angle_atom_site_label_1
_geom_angle_atom_site_label_2
_geom_angle_atom_site_label_3
_geom_angle
_geom_angle_site_symmetry_1
_geom_angle_site_symmetry_3
N1 U1 N4 130.81(8) . .
N1 U1 O1 142.96(8) . .
N4 U1 O1 70.84(7) . .
N1 U1 N3 71.80(8) . .
N4 U1 N3 116.64(7) . .
O1 U1 N3 130.86(8) . .
N1 U1 N2 73.15(8) . .
N4 U1 N2 122.42(7) . .
O1 U1 N2 69.87(7) . .
N3 U1 N2 120.83(7) . .
N1 U1 S1 58.81(6) . .
N4 U1 S1 75.71(6) . .
O1 U1 S1 144.14(5) . .
N3 U1 S1 76.17(6) . .
N2 U1 S1 120.76(5) . .
N1 U1 S4 138.85(6) . .
N4 U1 S4 58.15(6) . .
O1 U1 S4 76.64(5) . .
N3 U1 S4 70.36(6) . .
N2 U1 S4 142.31(5) . .
S1 U1 S4 96.52(2) . .
N1 U1 S2 75.55(6) . .
N4 U1 S2 77.36(6) . .
O1 U1 S2 82.95(5) . .
N3 U1 S2 145.43(6) . .
N2 U1 S2 57.60(6) . .
S1 U1 S2 77.46(2) . .
S4 U1 S2 134.97(2) . .
N1 U1 S3 84.72(6) . .
N4 U1 S3 142.77(6) . .
O1 U1 S3 86.63(5) . .
N3 U1 S3 57.78(6) . .
N2 U1 S3 72.97(6) . .
S1 U1 S3 128.80(2) . .
S4 U1 S3 88.56(2) . .
S2 U1 S3 130.10(2) . .
C1 S1 U1 82.18(10) . .
C10 S2 U1 84.27(10) . .
C15 S3 U1 83.40(10) . .
C20 S4 U1 83.21(10) . .
C21 O1 C24 109.3(2) . .
C21 O1 U1 123.34(18) . .
C24 O1 U1 127.3(2) . .
C5 N1 C1 120.2(3) . .
C5 N1 U1 135.9(2) . .
C1 N1 U1 103.50(18) . .
C6 N2 C10 118.7(3) . .
C6 N2 U1 137.6(2) . .
C10 N2 U1 103.51(18) . .
C11 N3 C15 119.5(3) . .
C11 N3 U1 136.3(2) . .
C15 N3 U1 104.02(18) . .
C20 N4 C16 119.1(3) . .
C20 N4 U1 103.94(17) . .
C16 N4 U1 136.8(2) . .
N1 C1 C2 120.3(3) . .
N1 C1 S1 115.2(2) . .
C2 C1 S1 124.5(2) . .
C3 C2 C1 119.2(3) . .
C2 C3 C4 120.4(3) . .
C5 C4 C3 118.1(3) . .
N1 C5 C4 121.8(3) . .
N2 C6 C7 122.5(3) . .
C8 C7 C6 118.6(3) . .
C7 C8 C9 119.9(3) . .
C8 C9 C10 118.8(3) . .
N2 C10 C9 121.4(3) . .
N2 C10 S2 114.5(2) . .
C9 C10 S2 124.1(2) . .
N3 C11 C12 122.6(3) . .
C11 C12 C13 118.2(3) . .
C14 C13 C12 119.7(3) . .
C13 C14 C15 119.0(3) . .
N3 C15 C14 121.0(3) . .
N3 C15 S3 114.8(2) . .
C14 C15 S3 124.2(2) . .
N4 C16 C17 121.8(3) . .
C16 C17 C18 119.4(3) . .
C17 C18 C19 119.9(3) . .
C18 C19 C20 118.7(3) . .
N4 C20 C19 121.1(3) . .
N4 C20 S4 114.4(2) . .
C19 C20 S4 124.5(2) . .
O1 C21 C22 107.6(3) . .
C21 C22 C23 102.9(3) . .
C24 C23 C22 102.5(3) . .
O1 C24 C23 107.3(3) . .

loop_
_geom_bond_atom_site_label_1
_geom_bond_atom_site_label_2
_geom_bond_distance
_geom_bond_site_symmetry_2
U1 N1 2.504(2) .
U1 N4 2.531(2) .
U1 O1 2.548(2) .
U1 N3 2.550(2) .
U1 N2 2.575(2) .
U1 S1 2.8222(8) .
U1 S4 2.8273(8) .
U1 S2 2.8322(8) .
U1 S3 2.8380(8) .
S1 C1 1.750(3) .
S2 C10 1.747(3) .
S3 C15 1.749(3) .
S4 C20 1.750(3) .
O1 C21 1.428(4) .
O1 C24 1.442(4) .
N1 C5 1.350(4) .
N1 C1 1.354(4) .
N2 C6 1.350(4) .
N2 C10 1.352(4) .
N3 C11 1.336(4) .
N3 C15 1.345(4) .
N4 C20 1.352(4) .
N4 C16 1.359(4) .
C1 C2 1.400(4) .
C2 C3 1.371(4) .
C3 C4 1.394(5) .
C4 C5 1.384(4) .
C6 C7 1.379(4) .
C7 C8 1.378(5) .
C8 C9 1.384(4) .
C9 C10 1.393(4) .
C11 C12 1.373(4) .
C12 C13 1.390(5) .
C13 C14 1.374(5) .
C14 C15 1.390(4) .
C16 C17 1.368(4) .
C17 C18 1.377(4) .
C18 C19 1.380(4) .
C19 C20 1.398(4) .
C21 C22 1.492(5) .
C22 C23 1.551(6) .
C23 C24 1.481(5) .
